data_2003456
loop_
_publ_author_name
'Kariuki, B. M.'
'Jones, W.'

_publ_section_title
;
 Three Polymorphs of Potassium 4-Sulfonatobenzoic Acid
;
_journal_issue 5
_journal_name_full 'Acta Crystallographica Section C'
_journal_page_first 867
_journal_page_last 871
_journal_paper_doi 10.1107/S0108270194012485
_journal_volume 51
_journal_year 1995
_chemical_formula_sum 'C7 H9 K O7 S'
_chemical_formula_weight 276.30
_chemical_name_systematic
;
 Potassium 4-Sulfonatobenzoic acid dihydrate
;
_space_group_IT_number 14
_symmetry_cell_setting monoclinic
_symmetry_space_group_name_Hall '-P 2yab'
_symmetry_space_group_name_H-M 'P 1 21/a 1'
_audit_creation_method SHELXL
_cell_angle_alpha 90.00
_cell_angle_beta 94.96(9)
_cell_angle_gamma 90.00
_cell_formula_units_Z 4
_cell_length_a 8.6449(10)
_cell_length_b 9.9416(10)
_cell_length_c 12.892(2)
_cell_measurement_reflns_used 25
_cell_measurement_temperature 293(2)
_cell_measurement_theta_max 15
_cell_measurement_theta_min 7
_cell_volume 1103.8(3)
_computing_cell_refinement 'Enraf Nonius CAD-4 software'
_computing_data_collection 'Enraf Nonius CAD-4 software'
_computing_molecular_graphics 'DTMM (Crabbe & Appleyard, 1991)'
_computing_publication_material SHELXL93
_computing_structure_refinement 'SHELXL93 (Sheldrick, 1994)'
_computing_structure_solution 'SHELXS86 (Sheldrick, 1990)'
_diffrn_ambient_temperature 293(2)
_diffrn_measurement_device 'Enraf Nonius CAD-4 diffractometer'
_diffrn_measurement_method 2\q/\w
_diffrn_radiation_monochromator graphite
_diffrn_radiation_source 'sealed tube'
_diffrn_radiation_type 'Mo K\a'
_diffrn_radiation_wavelength 0.71069
_diffrn_reflns_av_R_equivalents 0.0176
_diffrn_reflns_av_sigmaI/netI 0.0599
_diffrn_reflns_limit_h_max 10
_diffrn_reflns_limit_h_min -10
_diffrn_reflns_limit_k_max 11
_diffrn_reflns_limit_k_min 0
_diffrn_reflns_limit_l_max 15
_diffrn_reflns_limit_l_min 0
_diffrn_reflns_number 2037
_diffrn_reflns_theta_max 24.97
_diffrn_reflns_theta_min 1.59
_diffrn_standards_decay_% 0
_diffrn_standards_interval_count 100
_diffrn_standards_interval_time 120
_diffrn_standards_number 3
_exptl_absorpt_coefficient_mu 0.687
_exptl_absorpt_correction_type none
_exptl_crystal_colour Colourless
_exptl_crystal_density_diffrn 1.663
_exptl_crystal_description 'Transparent blocks'
_exptl_crystal_F_000 568
_exptl_crystal_size_max 0.3
_exptl_crystal_size_mid 0.2
_exptl_crystal_size_min 0.2
_refine_diff_density_max 0.309
_refine_diff_density_min -0.305
_refine_ls_extinction_coef 0.046(3)
_refine_ls_extinction_method 'SHELXL93 (Sheldrick, 1994)'
_refine_ls_goodness_of_fit_all 1.063
_refine_ls_goodness_of_fit_obs 1.221
_refine_ls_hydrogen_treatment 'H atoms refined as riding or free'
_refine_ls_matrix_type full
_refine_ls_number_parameters 170
_refine_ls_number_reflns 1947
_refine_ls_number_restraints 0
_refine_ls_restrained_S_all 1.077
_refine_ls_restrained_S_obs 1.221
_refine_ls_R_factor_all 0.0583
_refine_ls_R_factor_obs 0.0335
_refine_ls_shift/esd_max -0.012
_refine_ls_shift/esd_mean 0.001
_refine_ls_structure_factor_coef Fsqd
_refine_ls_weighting_details 'w=1/[\s^2^(Fo^2^)+(0.0508P)^2^] where P=(F'
_refine_ls_weighting_scheme calc
_refine_ls_wR_factor_all 0.0859
_refine_ls_wR_factor_obs 0.0812
_reflns_number_observed 1402
_reflns_number_total 1948
_reflns_observed_criterion >2sigma(I)
_cod_data_source_file hu1119.cif
_cod_data_source_block ksba6
_cod_depositor_comments
;
The following automatic conversions were performed:

'_symmetry_cell_setting' value 'Monoclinic' changed to 'monoclinic'
according to /home/saulius/struct/CIF-dictionaries/cif_core.dic
dictionary named 'cif_core.dic' version 2.4.1 from 2010-06-29.

Automatic conversion script
Id: cif_fix_values 1715 2011-07-08 13:25:40Z adriana 

The following automatic conversions were performed:

'_refine_ls_weighting_scheme' value 'calc
w=1/[\s^2^(Fo^2^)+(0.0508P)^2^] where P=(F' was changed to 'calc'.
New tag '_refine_ls_weighting_details' was created. The value of the
new tag was set to 'w=1/[\s^2^(Fo^2^)+(0.0508P)^2^] where P=(F'.

Automatic conversion script
Id: cif_fix_values 3143 2015-03-26 13:38:13Z robertas 
;
_cod_original_cell_volume 1103.9(2)
_cod_original_sg_symbol_H-M 'P21/a '
_cod_database_code 2003456

loop_
_symmetry_equiv_pos_as_xyz
'x, y, z'
'x+1/2, -y+1/2, z'
'-x, -y, -z'
'-x-1/2, y-1/2, -z'

loop_
_atom_site_aniso_label
_atom_site_aniso_U_11
_atom_site_aniso_U_12
_atom_site_aniso_U_13
_atom_site_aniso_U_22
_atom_site_aniso_U_23
_atom_site_aniso_U_33
K1 0.0371(3) -0.0007(3) -0.0038(2) 0.0488(4) 0.0008(2) 0.0339(3)
S1 0.0386(3) 0.0011(3) -0.0050(2) 0.0298(3) -0.0007(2) 0.0255(3)
O1 0.0624(11) 0.0016(8) -0.0034(8) 0.0317(10) 0.0033(7) 0.0307(9)
O2 0.0475(11) -0.0177(10) -0.0121(8) 0.0636(13) 0.0097(9) 0.0398(10)
O3 0.0572(12) 0.0197(10) -0.0095(9) 0.0544(12) -0.0140(9) 0.0366(10)
O4 0.0784(15) -0.0112(12) -0.0096(10) 0.0680(15) 0.0089(10) 0.0289(10)
O5 0.0768(15) -0.0158(12) -0.0137(10) 0.0675(14) -0.0043(10) 0.0340(10)
O6 0.0557(13) -0.0034(10) -0.0137(9) 0.0453(13) 0.0060(10) 0.0399(11)
O7 0.0502(13) -0.0012(10) -0.0007(9) 0.0410(12) -0.0077(8) 0.0402(11)
C1 0.0353(12) 0.0006(10) -0.0023(10) 0.0276(12) -0.0016(10) 0.0282(12)
C2 0.054(2) -0.0134(13) -0.0080(12) 0.042(2) 0.0039(12) 0.0360(14)
C3 0.055(2) -0.0083(13) -0.0018(12) 0.048(2) 0.0084(12) 0.0351(14)
C4 0.0426(14) 0.0045(11) -0.0030(10) 0.0324(13) -0.0028(10) 0.0277(12)
C5 0.050(2) -0.0133(13) -0.0067(12) 0.044(2) -0.0031(12) 0.0354(14)
C6 0.052(2) -0.0120(13) 0.0002(12) 0.0436(15) 0.0022(11) 0.0299(13)
C7 0.050(2) 0.0075(13) -0.0030(12) 0.0398(14) -0.0022(12) 0.0314(14)

loop_
_atom_site_label
_atom_site_occupancy
_atom_site_fract_x
_atom_site_fract_y
_atom_site_fract_z
_atom_site_U_iso_or_equiv
_atom_site_thermal_displace_type
_atom_site_calc_flag
_atom_site_refinement_flags
_atom_site_type_symbol
K1 1 0.13349(6) 0.26670(6) 0.54021(4) 0.0403(2) Uani d . K
S1 1 0.14656(7) 0.60865(6) 0.64445(4) 0.0318(2) Uani d . S
O1 1 0.1471(2) 0.7455(2) 0.60521(13) 0.0420(5) Uani d . O
O2 1 -0.0079(2) 0.5524(2) 0.63742(14) 0.0512(5) Uani d . O
O3 1 0.2565(2) 0.5258(2) 0.59485(14) 0.0502(5) Uani d . O
O4 1 0.3195(3) 0.5378(2) 1.1560(2) 0.0593(6) Uani d . O
O5 1 0.4920(3) 0.6968(2) 1.12885(15) 0.0605(6) Uani d . O
O6 1 0.6109(2) 0.7850(2) 1.3287(2) 0.0480(5) Uani d . O
O7 1 0.0752(3) 0.0175(2) 0.64543(15) 0.0441(5) Uani d . O
C1 1 0.2138(3) 0.6143(2) 0.7785(2) 0.0307(5) Uani d . C
C2 1 0.1539(3) 0.5269(3) 0.8480(2) 0.0446(7) Uani d . C
H2 1 0.0755(3) 0.4671(3) 0.8252(2) 0.079(11) Uiso calc R H
H1 1 0.5786(48) 0.7533(39) 1.2662(36) 0.100(15) Uiso d . H
H11 1 0.5998(38) 0.8648(37) 1.3286(27) 0.066(11) Uiso d . H
H21 1 -0.0159(44) 0.0112(36) 0.6446(29) 0.069(13) Uiso d . H
H22 1 0.1136(38) -0.0709(39) 0.6327(27) 0.077(11) Uiso d . H
C3 1 0.2103(3) 0.5287(3) 0.9508(2) 0.0464(7) Uani d . C
H3 1 0.1691(3) 0.4705(3) 0.9977(2) 0.075(11) Uiso calc R H
C4 1 0.3276(3) 0.6161(2) 0.9852(2) 0.0346(6) Uani d . C
H4 1 0.3600(36) 0.5318(32) 1.2199(27) 0.069(10) Uiso d . H
C5 1 0.3880(3) 0.7020(3) 0.9149(2) 0.0438(7) Uani d . C
H5 1 0.4682(3) 0.7601(3) 0.9376(2) 0.057(9) Uiso calc R H
C6 1 0.3309(3) 0.7031(3) 0.8114(2) 0.0421(6) Uani d . C
H6 1 0.3707(3) 0.7624(3) 0.7647(2) 0.063(9) Uiso calc R H
C7 1 0.3886(3) 0.6217(3) 1.0969(2) 0.0407(6) Uani d . C

loop_
_atom_type_symbol
_atom_type_description
_atom_type_scat_source
_atom_type_scat_dispersion_real
_atom_type_scat_dispersion_imag
C C 'International Tables Vol C Tables 4.2.6.8 and 6.1.1.4' 0.0033 0.001
H H 'International Tables Vol C Tables 4.2.6.8 and 6.1.1.4' 0.0000 0.000
O O 'International Tables Vol C Tables 4.2.6.8 and 6.1.1.4' 0.0106 0.006
S S 'International Tables Vol C Tables 4.2.6.8 and 6.1.1.4' 0.1246 0.123
K K 'International Tables Vol C Tables 4.2.6.8 and 6.1.1.4' 0.2009 0.249

loop_
_geom_angle_atom_site_label_1
_geom_angle_atom_site_label_2
_geom_angle_atom_site_label_3
_geom_angle_site_symmetry_1
_geom_angle_site_symmetry_3
_geom_angle
_geom_angle_publ_flag
O6 K1 O1 3_667 4_656 80.78(6) ?
O6 K1 O6 3_667 4_657 104.51(7) ?
O1 K1 O6 4_656 4_657 174.47(6) ?
O6 K1 O3 3_667 . 75.59(7) ?
O1 K1 O3 4_656 . 88.49(5) ?
O6 K1 O3 4_657 . 94.37(6) ?
O6 K1 O7 3_667 . 73.17(7) ?
O1 K1 O7 4_656 . 114.02(6) ?
O6 K1 O7 4_657 . 66.71(7) ?
O3 K1 O7 . . 137.30(6) ?
O6 K1 O1 3_667 3_566 166.71(7) ?
O1 K1 O1 4_656 3_566 98.05(6) ?
O6 K1 O1 4_657 3_566 76.43(6) ?
O3 K1 O1 . 3_566 117.68(5) ?
O7 K1 O1 . 3_566 95.54(6) ?
O6 K1 O2 3_667 3_566 143.21(7) ?
O1 K1 O2 4_656 3_566 75.97(6) ?
O6 K1 O2 4_657 3_566 100.13(7) ?
O3 K1 O2 . 3_566 75.69(7) ?
O7 K1 O2 . 3_566 142.76(6) ?
O1 K1 O2 3_566 3_566 47.27(6) ?
O6 K1 O3 3_667 4_656 86.09(7) ?
O1 K1 O3 4_656 4_656 46.88(5) ?
O6 K1 O3 4_657 4_656 131.01(6) ?
O3 K1 O3 . 4_656 134.27(4) ?
O7 K1 O3 . 4_656 71.42(6) ?
O1 K1 O3 3_566 4_656 83.58(5) ?
O2 K1 O3 3_566 4_656 97.96(5) ?
O6 K1 O2 3_667 . 103.28(6) ?
O1 K1 O2 4_656 . 127.05(5) ?
O6 K1 O2 4_657 . 53.82(6) ?
O3 K1 O2 . . 44.57(5) ?
O7 K1 O2 . . 117.63(7) ?
O1 K1 O2 3_566 . 88.06(5) ?
O2 K1 O2 3_566 . 70.39(6) ?
O3 K1 O2 4_656 . 168.35(5) ?
O6 K1 S1 3_667 3_566 167.57(5) ?
O1 K1 S1 4_656 3_566 92.33(4) ?
O6 K1 S1 4_657 3_566 82.76(5) ?
O3 K1 S1 . 3_566 94.01(5) ?
O7 K1 S1 . 3_566 119.22(5) ?
O1 K1 S1 3_566 3_566 24.37(4) ?
O2 K1 S1 3_566 3_566 24.45(4) ?
O3 K1 S1 4_656 3_566 96.78(4) ?
O2 K1 S1 . 3_566 72.60(3) ?
O6 K1 S1 3_667 4_656 83.05(6) ?
O1 K1 S1 4_656 4_656 22.78(4) ?
O6 K1 S1 4_657 4_656 154.74(6) ?
O3 K1 S1 . 4_656 110.88(5) ?
O7 K1 S1 . 4_656 93.48(6) ?
O1 K1 S1 3_566 4_656 90.82(5) ?
O2 K1 S1 3_566 4_656 86.19(5) ?
O3 K1 S1 4_656 4_656 24.10(3) ?
O2 K1 S1 . 4_656 148.84(4) ?
S1 K1 S1 3_566 4_656 94.62(2) ?
O6 K1 S1 3_667 . 87.11(6) ?
O1 K1 S1 4_656 . 108.46(4) ?
O6 K1 S1 4_657 . 73.78(5) ?
O3 K1 S1 . . 21.52(4) ?
O7 K1 S1 . . 128.77(5) ?
O1 K1 S1 3_566 . 105.70(4) ?
O2 K1 S1 3_566 . 73.98(5) ?
O3 K1 S1 4_656 . 155.21(4) ?
O2 K1 S1 . . 23.26(3) ?
S1 K1 S1 3_566 . 85.28(3) ?
S1 K1 S1 4_656 . 131.22(2) ?
O2 S1 O3 . . 113.03(13) ?
O2 S1 O1 . . 111.83(12) ?
O3 S1 O1 . . 110.93(12) ?
O S1 O(mean) . . 111.93(12) y
O2 S1 C1 . . 107.25(13) ?
O3 S1 C1 . . 106.01(11) ?
O1 S1 C1 . . 107.40(10) ?
O S1 C(mean) . . 106.89(11) y
O2 S1 K1 . 3_566 60.59(9) ?
O3 S1 K1 . 3_566 110.21(7) ?
O1 S1 K1 . 3_566 56.61(7) ?
C1 S1 K1 . 3_566 143.67(9) ?
O2 S1 K1 . 4_666 132.65(9) ?
O3 S1 K1 . 4_666 62.87(9) ?
O1 S1 K1 . 4_666 48.07(8) ?
C1 S1 K1 . 4_666 119.39(9) ?
K1 S1 K1 3_566 4_666 76.34(2) ?
O2 S1 K1 . . 67.50(9) ?
O3 S1 K1 . . 46.29(8) ?
O1 S1 K1 . . 138.13(7) ?
C1 S1 K1 . . 112.61(8) ?
K1 S1 K1 3_566 . 94.72(3) ?
K1 S1 K1 4_666 . 99.61(3) ?
S1 O1 K1 . 4_666 109.15(10) ?
S1 O1 K1 . 3_566 99.02(9) ?
K1 O1 K1 4_666 3_566 98.41(6) ?
S1 O2 K1 . 3_566 94.96(11) ?
S1 O2 K1 . . 89.24(10) ?
K1 O2 K1 3_566 . 109.61(6) ?
S1 O3 K1 . . 112.19(11) ?
S1 O3 K1 . 4_666 93.03(10) ?
K1 O3 K1 . 4_666 132.29(6) ?
C7 O4 H4 . . 115.(2) ?
K1 O6 K1 3_667 4_667 103.06(7) ?
K1 O6 H1 3_667 . 132.(3) ?
K1 O6 H1 4_667 . 109.(3) ?
K1 O6 H11 3_667 . 106.(3) ?
K1 O6 H11 4_667 . 88.(3) ?
H1 O6 H11 . . 109.(3) ?
K1 O7 H21 . . 106.(3) ?
K1 O7 H22 . . 129.(2) ?
H21 O7 H22 . . 107.(3) ?
C2 C1 C6 . . 120.6(2) ?
C2 C1 S1 . . 120.1(2) y
C6 C1 S1 . . 119.2(2) y
C3 C2 C1 . . 119.8(2) ?
C3 C2 H2 . . 120.1(2) ?
C1 C2 H2 . . 120.11(15) ?
C2 C3 C4 . . 120.5(3) ?
C2 C3 H3 . . 119.7(2) ?
C4 C3 H3 . . 119.7(2) ?
C3 C4 C5 . . 119.3(2) ?
C3 C4 C7 . . 121.5(2) y
C5 C4 C7 . . 119.3(2) y
C4 C5 C6 . . 121.0(2) ?
C4 C5 H5 . . 119.51(15) ?
C6 C5 H5 . . 119.5(2) ?
C1 C6 C5 . . 118.8(3) ?
C C C(ring-mean) . . 120.0(2) y
C1 C6 H6 . . 120.59(15) ?
C5 C6 H6 . . 120.6(2) ?
O5 C7 O4 . . 123.9(2) y
O5 C7 C4 . . 122.7(3) y
O4 C7 C4 . . 113.4(2) y

loop_
_geom_bond_atom_site_label_1
_geom_bond_atom_site_label_2
_geom_bond_site_symmetry_2
_geom_bond_distance
_geom_bond_publ_flag
K1 O6 3_667 2.713(3) y
K1 O1 4_656 2.788(3) y
K1 O6 4_657 2.824(3) y
K1 O3 . 2.852(2) y
K1 O7 . 2.890(2) y
K1 O1 3_566 2.937(3) y
K1 O2 3_566 3.038(2) y
K1 O3 4_656 3.155(2) y
K1 O2 . 3.376(2) y
K1 S1 3_566 3.474(3) ?
K1 S1 4_656 3.540(2) ?
K1 S1 . 3.6537(9) ?
S1 O2 . 1.443(2) ?
S1 O3 . 1.448(2) ?
S1 O1 . 1.451(2) ?
S1 O(mean) . 1.447(2) y
S1 C1 . 1.776(2) y
S1 K1 3_566 3.474(3) ?
S1 K1 4_666 3.540(2) ?
O1 K1 4_666 2.788(3) ?
O1 K1 3_566 2.937(3) ?
O2 K1 3_566 3.038(2) ?
O3 K1 4_666 3.155(2) ?
O4 C7 . 1.308(3) y
O4 H4 . 0.87(3) ?
O5 C7 . 1.210(3) y
O6 K1 3_667 2.713(3) ?
O6 K1 4_667 2.824(3) ?
O6 H1 . 0.89(5) ?
O6 H11 . 0.80(4) ?
O7 H21 . 0.79(4) ?
O7 H22 . 0.96(4) ?
C1 C2 . 1.380(4) ?
C1 C6 . 1.382(3) ?
C2 C3 . 1.373(4) ?
C2 H2 . 0.93 ?
C3 C4 . 1.379(4) ?
C3 H3 . 0.93 ?
C4 C5 . 1.379(4) ?
C4 C7 . 1.492(3) y
C5 C6 . 1.382(4) ?
C5 H5 . 0.93 ?
C6 H6 . 0.93 ?
C C(ring-mean) . 1.379(4) y
O1 O7 1_565 2.832(3) y
O3 O7 2_555 2.809(3) y
O4 O7 4_667 2.650(3) y
O5 O6 . 2.829(3) y
O6 O2 4_667 2.849(3) y

loop_
_geom_torsion_atom_site_label_1
_geom_torsion_atom_site_label_2
_geom_torsion_atom_site_label_3
_geom_torsion_atom_site_label_4
_geom_torsion_site_symmetry_1
_geom_torsion_site_symmetry_4
_geom_torsion
O6 K1 S1 O2 3_667 . -134.41(10)
O1 K1 S1 O2 4_656 . 146.31(9)
O6 K1 S1 O2 4_657 . -28.39(9)
O3 K1 S1 O2 . . 169.05(13)
O7 K1 S1 O2 . . -68.76(13)
O1 K1 S1 O2 3_566 . 42.00(9)
O2 K1 S1 O2 3_566 . 77.51(12)
O3 K1 S1 O2 4_656 . 151.37(12)
O2 K1 S1 O2 . . 0.0
S1 K1 S1 O2 3_566 . 55.43(9)
S1 K1 S1 O2 4_656 . 147.44(9)
O6 K1 S1 O3 3_667 . 56.54(11)
O1 K1 S1 O3 4_656 . -22.74(11)
O6 K1 S1 O3 4_657 . 162.56(11)
O3 K1 S1 O3 . . 0.0
O7 K1 S1 O3 . . 122.19(14)
O1 K1 S1 O3 3_566 . -127.05(11)
O2 K1 S1 O3 3_566 . -91.53(12)
O3 K1 S1 O3 4_656 . -17.7(2)
O2 K1 S1 O3 . . -169.05(13)
S1 K1 S1 O3 3_566 . -113.62(11)
S1 K1 S1 O3 4_656 . -21.61(10)
O6 K1 S1 O1 3_667 . 127.49(14)
O1 K1 S1 O1 4_656 . 48.2(2)
O6 K1 S1 O1 4_657 . -126.49(14)
O3 K1 S1 O1 . . 71.0(2)
O7 K1 S1 O1 . . -166.86(14)
O1 K1 S1 O1 3_566 . -56.1(2)
O2 K1 S1 O1 3_566 . -20.58(13)
O3 K1 S1 O1 4_656 . 53.3(2)
O2 K1 S1 O1 . . -98.1(2)
S1 K1 S1 O1 3_566 . -42.67(13)
S1 K1 S1 O1 4_656 . 49.34(14)
O6 K1 S1 C1 3_667 . -34.33(11)
O1 K1 S1 C1 4_656 . -113.60(10)
O6 K1 S1 C1 4_657 . 71.69(11)
O3 K1 S1 C1 . . -90.87(15)
O7 K1 S1 C1 . . 31.32(11)
O1 K1 S1 C1 3_566 . 142.09(10)
O2 K1 S1 C1 3_566 . 177.60(9)
O3 K1 S1 C1 4_656 . -108.54(13)
O2 K1 S1 C1 . . 100.09(14)
S1 K1 S1 C1 3_566 . 155.51(9)
S1 K1 S1 C1 4_656 . -112.48(10)
O6 K1 S1 K1 3_667 3_566 170.16(5)
O1 K1 S1 K1 4_656 3_566 90.88(5)
O6 K1 S1 K1 4_657 3_566 -83.82(5)
O3 K1 S1 K1 . 3_566 113.62(11)
O7 K1 S1 K1 . 3_566 -124.19(7)
O1 K1 S1 K1 3_566 3_566 -13.43(4)
O2 K1 S1 K1 3_566 3_566 22.09(5)
O3 K1 S1 K1 4_656 3_566 95.95(9)
O2 K1 S1 K1 . 3_566 -55.43(9)
S1 K1 S1 K1 3_566 3_566 0.000(2)
S1 K1 S1 K1 4_656 3_566 92.01(3)
O6 K1 S1 K1 3_667 4_666 93.24(6)
O1 K1 S1 K1 4_656 4_666 13.97(5)
O6 K1 S1 K1 4_657 4_666 -160.74(6)
O3 K1 S1 K1 . 4_666 36.70(11)
O7 K1 S1 K1 . 4_666 158.89(7)
O1 K1 S1 K1 3_566 4_666 -90.34(5)
O2 K1 S1 K1 3_566 4_666 -54.83(4)
O3 K1 S1 K1 4_656 4_666 19.03(9)
O2 K1 S1 K1 . 4_666 -132.34(10)
S1 K1 S1 K1 3_566 4_666 -76.92(2)
S1 K1 S1 K1 4_656 4_666 15.09(3)
O2 S1 O1 K1 . 4_666 -128.40(11)
O3 S1 O1 K1 . 4_666 -1.23(12)
C1 S1 O1 K1 . 4_666 114.19(11)
K1 S1 O1 K1 3_566 4_666 -102.24(8)
K1 S1 O1 K1 4_666 4_666 0.0
K1 S1 O1 K1 . 4_666 -48.2(2)
O2 S1 O1 K1 . 3_566 -26.17(12)
O3 S1 O1 K1 . 3_566 101.01(10)
C1 S1 O1 K1 . 3_566 -143.57(10)
K1 S1 O1 K1 3_566 3_566 0.0
K1 S1 O1 K1 4_666 3_566 102.24(8)
K1 S1 O1 K1 . 3_566 54.00(14)
O3 S1 O2 K1 . 3_566 -101.03(10)
O1 S1 O2 K1 . 3_566 25.00(11)
C1 S1 O2 K1 . 3_566 142.50(9)
K1 S1 O2 K1 3_566 3_566 0.0
K1 S1 O2 K1 4_666 3_566 -27.42(13)
K1 S1 O2 K1 . 3_566 -109.61(6)
O3 S1 O2 K1 . . 8.58(10)
O1 S1 O2 K1 . . 134.62(8)
C1 S1 O2 K1 . . -107.88(9)
K1 S1 O2 K1 3_566 . 109.61(7)
K1 S1 O2 K1 4_666 . 82.19(10)
K1 S1 O2 K1 . . 0.0
O6 K1 O2 S1 3_667 . 47.14(10)
O1 K1 O2 S1 4_656 . -41.25(11)
O6 K1 O2 S1 4_657 . 145.55(11)
O3 K1 O2 S1 . . -5.70(7)
O7 K1 O2 S1 . . 124.89(10)
O1 K1 O2 S1 3_566 . -139.87(9)
O2 K1 O2 S1 3_566 . -94.99(12)
O3 K1 O2 S1 4_656 . -95.8(3)
S1 K1 O2 S1 3_566 . -120.69(10)
S1 K1 O2 S1 4_656 . -51.49(13)
S1 K1 O2 S1 . . 0.0
O6 K1 O2 K1 3_667 3_566 142.13(8)
O1 K1 O2 K1 4_656 3_566 53.75(9)
O6 K1 O2 K1 4_657 3_566 -119.45(9)
O3 K1 O2 K1 . 3_566 89.29(11)
O7 K1 O2 K1 . 3_566 -140.12(7)
O1 K1 O2 K1 3_566 3_566 -44.88(8)
O2 K1 O2 K1 3_566 3_566 0.0
O3 K1 O2 K1 4_656 3_566 -0.8(3)
S1 K1 O2 K1 3_566 3_566 -25.70(5)
S1 K1 O2 K1 4_656 3_566 43.50(10)
S1 K1 O2 K1 . 3_566 94.99(12)
O2 S1 O3 K1 . . -10.99(13)
O1 S1 O3 K1 . . -137.51(10)
C1 S1 O3 K1 . . 106.20(11)
K1 S1 O3 K1 3_566 . -76.66(10)
K1 S1 O3 K1 4_666 . -138.54(10)
K1 S1 O3 K1 . . 0.0
O2 S1 O3 K1 . 4_666 127.54(10)
O1 S1 O3 K1 . 4_666 1.02(10)
C1 S1 O3 K1 . 4_666 -115.26(9)
K1 S1 O3 K1 3_566 4_666 61.88(6)
K1 S1 O3 K1 4_666 4_666 0.0
K1 S1 O3 K1 . 4_666 138.54(10)
O6 K1 O3 S1 3_667 . -120.65(11)
O1 K1 O3 S1 4_656 . 158.48(10)
O6 K1 O3 S1 4_657 . -16.77(11)
O7 K1 O3 S1 . . -76.64(15)
O1 K1 O3 S1 3_566 . 60.19(12)
O2 K1 O3 S1 3_566 . 82.58(11)
O3 K1 O3 S1 4_656 . 169.76(9)
O2 K1 O3 S1 . . 6.14(7)
S1 K1 O3 S1 3_566 . 66.25(10)
S1 K1 O3 S1 4_656 . 162.75(8)
S1 K1 O3 S1 . . 0.0
O6 K1 O3 K1 3_667 4_666 122.71(11)
O1 K1 O3 K1 4_656 4_666 41.85(10)
O6 K1 O3 K1 4_657 4_666 -133.41(10)
O7 K1 O3 K1 . 4_666 166.72(9)
O1 K1 O3 K1 3_566 4_666 -56.45(11)
O2 K1 O3 K1 3_566 4_666 -34.06(9)
O3 K1 O3 K1 4_656 4_666 53.12(11)
O2 K1 O3 K1 . 4_666 -110.50(13)
S1 K1 O3 K1 3_566 4_666 -50.38(9)
S1 K1 O3 K1 4_656 4_666 46.12(10)
S1 K1 O3 K1 . 4_666 -116.6(2)
O2 S1 C1 C2 . . 24.9(2)
O3 S1 C1 C2 . . -96.1(2)
O1 S1 C1 C2 . . 145.3(2)
K1 S1 C1 C2 3_566 . 88.5(2)
K1 S1 C1 C2 4_666 . -163.6(2)
K1 S1 C1 C2 . . -47.3(2)
O2 S1 C1 C6 . . -157.7(2)
O3 S1 C1 C6 . . 81.3(2)
O1 S1 C1 C6 . . -37.4(2)
K1 S1 C1 C6 3_566 . -94.2(2)
K1 S1 C1 C6 4_666 . 13.8(2)
K1 S1 C1 C6 . . 130.0(2)
C6 C1 C2 C3 . . 0.4(4)
S1 C1 C2 C3 . . 177.7(2)
C1 C2 C3 C4 . . -0.7(4)
C2 C3 C4 C5 . . 0.0(4)
C2 C3 C4 C7 . . 178.8(2)
C3 C4 C5 C6 . . 1.0(4)
C7 C4 C5 C6 . . -177.8(2)
C2 C1 C6 C5 . . 0.5(4)
S1 C1 C6 C5 . . -176.8(2)
C4 C5 C6 C1 . . -1.3(4)
C3 C4 C7 O5 . . 179.5(3)
C5 C4 C7 O5 . . -1.7(4)
C3 C4 C7 O4 . . -0.4(4)
C5 C4 C7 O4 . . 178.4(2)
